data_7108461
loop_
_publ_author_name
'Igor Magedov'
'Nikolai Evdokimov'
'Menuka Karki'
'Amanda Peretti'
'Dustin Lima'
'Lilia Frolova'
'Mary Reisenauer'
'Anntherese Romero'
'Paul Tongwa'
'Alexandr Fonari'
'Jeff Altig'
'Snezna Rogelj'
'Mikhail Antipin'
'Charles Shuster'
'Alexander Kornienko'

_publ_section_title
;
 Reengineered epipodophyllotoxin
;
_journal_name_full Chem.Commun.
_journal_page_first 10416
_journal_paper_doi 10.1039/c2cc35044k
_journal_volume 48
_journal_year 2012
_chemical_formula_moiety 'C22 H16 Br2 O3'
_chemical_formula_sum 'C22 H16 Br2 O3'
_chemical_formula_weight 488.17
_chemical_name_systematic
;
?
;
_space_group_IT_number 15
_symmetry_cell_setting monoclinic
_symmetry_space_group_name_Hall '-C 2yc'
_symmetry_space_group_name_H-M 'C 1 2/c 1'
_atom_sites_solution_hydrogens geom
_atom_sites_solution_primary direct
_atom_sites_solution_secondary difmap
_audit_creation_method SHELXL-97
_cell_angle_alpha 90.00
_cell_angle_beta 93.958(9)
_cell_angle_gamma 90.00
_cell_formula_units_Z 8
_cell_length_a 18.738(7)
_cell_length_b 11.950(5)
_cell_length_c 16.831(7)
_cell_measurement_reflns_used 2449
_cell_measurement_temperature 100(2)
_cell_measurement_theta_max 18.96
_cell_measurement_theta_min 2.18
_cell_volume 3760(3)
_computing_cell_refinement 'Bruker SAINT'
_computing_data_collection 'Bruker APEX2'
_computing_data_reduction 'Bruker SAINT'
_computing_molecular_graphics 'Bruker SHELXTL'
_computing_publication_material 'Bruker SHELXTL'
_computing_structure_refinement 'SHELXL-97 (Sheldrick, 2008)'
_computing_structure_solution 'SHELXS-97 (Sheldrick, 2008)'
_diffrn_ambient_temperature 100(2)
_diffrn_measured_fraction_theta_full 1.000
_diffrn_measured_fraction_theta_max 1.000
_diffrn_measurement_device_type 'Bruker APEX-II CCD'
_diffrn_measurement_method '\f and \w scans'
_diffrn_radiation_monochromator graphite
_diffrn_radiation_source 'fine-focus sealed tube'
_diffrn_radiation_type MoK\a
_diffrn_radiation_wavelength 0.71073
_diffrn_reflns_av_R_equivalents 0.0794
_diffrn_reflns_av_sigmaI/netI 0.0516
_diffrn_reflns_limit_h_max 22
_diffrn_reflns_limit_h_min -22
_diffrn_reflns_limit_k_max 14
_diffrn_reflns_limit_k_min -14
_diffrn_reflns_limit_l_max 20
_diffrn_reflns_limit_l_min -20
_diffrn_reflns_number 21882
_diffrn_reflns_theta_full 25.00
_diffrn_reflns_theta_max 25.00
_diffrn_reflns_theta_min 2.02
_exptl_absorpt_coefficient_mu 4.332
_exptl_absorpt_correction_T_max 0.7513
_exptl_absorpt_correction_T_min 0.6965
_exptl_absorpt_correction_type multi-scan
_exptl_absorpt_process_details SADABS
_exptl_crystal_colour colorless
_exptl_crystal_density_diffrn 1.725
_exptl_crystal_density_meas ?
_exptl_crystal_density_method 'not measured'
_exptl_crystal_description prism
_exptl_crystal_F_000 1936
_exptl_crystal_size_max 0.09
_exptl_crystal_size_mid 0.08
_exptl_crystal_size_min 0.07
_refine_diff_density_max 1.071
_refine_diff_density_min -0.945
_refine_diff_density_rms 0.078
_refine_ls_extinction_method none
_refine_ls_goodness_of_fit_ref 1.020
_refine_ls_hydrogen_treatment mixed
_refine_ls_matrix_type full
_refine_ls_number_parameters 248
_refine_ls_number_reflns 3311
_refine_ls_number_restraints 1
_refine_ls_restrained_S_all 1.019
_refine_ls_R_factor_all 0.0896
_refine_ls_R_factor_gt 0.0506
_refine_ls_shift/su_max 0.000
_refine_ls_shift/su_mean 0.000
_refine_ls_structure_factor_coef Fsqd
_refine_ls_weighting_details 'calc w=1/[\s^2^(Fo^2^)+(0.0272P)^2^+24.1348P] where P=(Fo^2^+2Fc^2^)/3'
_refine_ls_weighting_scheme calc
_refine_ls_wR_factor_gt 0.1002
_refine_ls_wR_factor_ref 0.1183
_reflns_number_gt 2148
_reflns_number_total 3311
_reflns_threshold_expression >2sigma(I)
_cod_data_source_file c2cc35044k.txt
_cod_data_source_block 11
_cod_depositor_comments
;
The following automatic conversions were performed:

'_exptl_crystal_density_meas' value 'not measured' was changed to '?'
- the value is perceived as not measured.

Automatic conversion script
Id: cif_fix_values 3008 2015-01-20 13:52:24Z robertas 
;
_cod_original_sg_symbol_Hall '-C 2yc '
_cod_original_sg_symbol_H-M 'C2/c '
_cod_database_code 7108461

loop_
_symmetry_equiv_pos_as_xyz
'x, y, z'
'-x, y, -z+1/2'
'x+1/2, y+1/2, z'
'-x+1/2, y+1/2, -z+1/2'
'-x, -y, -z'
'x, -y, z-1/2'
'-x+1/2, -y+1/2, -z'
'x+1/2, -y+1/2, z-1/2'

loop_
_atom_site_label
_atom_site_type_symbol
_atom_site_fract_x
_atom_site_fract_y
_atom_site_fract_z
_atom_site_U_iso_or_equiv
_atom_site_adp_type
_atom_site_occupancy
_atom_site_symmetry_multiplicity
_atom_site_calc_flag
_atom_site_refinement_flags
Br1 Br 0.85325(4) 0.32428(6) 0.02199(4) 0.0684(2) Uani 1 1 d .
Br2 Br 0.95788(5) 0.75570(7) 0.10077(6) 0.0994(3) Uani 1 1 d .
O1 O 0.7790(3) 0.7103(3) 0.3158(3) 0.0727(14) Uani 1 1 d .
O2 O 0.6809(3) 0.6035(3) 0.3133(2) 0.0656(12) Uani 1 1 d .
O3 O 0.7303(3) 0.3275(4) 0.4404(2) 0.0643(12) Uani 1 1 d D
H3 H 0.6859(12) 0.311(7) 0.443(5) 0.11(3) Uiso 1 1 d D
C1 C 0.7989(3) 0.0846(4) 0.3933(3) 0.0447(14) Uani 1 1 d .
H1A H 0.7495 0.1026 0.3931 0.054 Uiso 1 1 calc R
C2 C 0.8209(4) -0.0237(5) 0.4092(4) 0.0628(18) Uani 1 1 d .
H2A H 0.7867 -0.0798 0.4191 0.075 Uiso 1 1 calc R
C3 C 0.8928(4) -0.0506(6) 0.4109(5) 0.081(2) Uani 1 1 d .
H3A H 0.9077 -0.1251 0.4226 0.097 Uiso 1 1 calc R
C4 C 0.9421(4) 0.0281(6) 0.3961(5) 0.076(2) Uani 1 1 d .
H4A H 0.9912 0.0082 0.3977 0.092 Uiso 1 1 calc R
C5 C 0.9215(3) 0.1392(5) 0.3784(4) 0.0535(15) Uani 1 1 d .
C6 C 0.8482(3) 0.1688(4) 0.3774(3) 0.0376(12) Uani 1 1 d .
C7 C 0.9728(3) 0.2222(5) 0.3615(5) 0.075(2) Uani 1 1 d .
H7A H 1.0218 0.2022 0.3602 0.090 Uiso 1 1 calc R
C8 C 0.9522(3) 0.3289(5) 0.3475(4) 0.0554(16) Uani 1 1 d .
H8A H 0.9874 0.3840 0.3389 0.066 Uiso 1 1 calc R
C9 C 0.8789(3) 0.3605(4) 0.3454(3) 0.0420(13) Uani 1 1 d .
C10 C 0.8273(3) 0.2838(4) 0.3599(3) 0.0360(12) Uani 1 1 d .
C11 C 0.8625(3) 0.4822(4) 0.3225(3) 0.0472(14) Uani 1 1 d .
H11A H 0.8967 0.5308 0.3550 0.057 Uiso 1 1 calc R
C12 C 0.7876(3) 0.5099(4) 0.3454(3) 0.0440(14) Uani 1 1 d .
H12A H 0.7894 0.5060 0.4049 0.053 Uiso 1 1 calc R
C13 C 0.7338(3) 0.4238(4) 0.3157(3) 0.0401(13) Uani 1 1 d .
H13A H 0.7391 0.4110 0.2577 0.048 Uiso 1 1 calc R
C14 C 0.7482(3) 0.3140(4) 0.3599(3) 0.0400(12) Uani 1 1 d .
H14A H 0.7185 0.2531 0.3339 0.048 Uiso 1 1 calc R
C15 C 0.7517(4) 0.6196(5) 0.3228(3) 0.0576(17) Uani 1 1 d .
C16 C 0.6635(3) 0.4863(5) 0.3252(4) 0.0568(16) Uani 1 1 d .
H16A H 0.6259 0.4610 0.2849 0.068 Uiso 1 1 calc R
H16B H 0.6465 0.4742 0.3789 0.068 Uiso 1 1 calc R
C17 C 0.8750(3) 0.5018(4) 0.2344(3) 0.0428(13) Uani 1 1 d .
C18 C 0.8604(3) 0.4193(5) 0.1775(3) 0.0434(13) Uani 1 1 d .
H18A H 0.8412 0.3495 0.1927 0.052 Uiso 1 1 calc R
C19 C 0.8737(3) 0.4385(5) 0.0987(3) 0.0486(14) Uani 1 1 d .
C20 C 0.9017(3) 0.5389(5) 0.0741(4) 0.0582(17) Uani 1 1 d .
H20A H 0.9103 0.5520 0.0199 0.070 Uiso 1 1 calc R
C21 C 0.9165(3) 0.6190(5) 0.1316(4) 0.0574(17) Uani 1 1 d .
C22 C 0.9038(3) 0.6029(5) 0.2108(4) 0.0506(15) Uani 1 1 d .
H22A H 0.9145 0.6603 0.2487 0.061 Uiso 1 1 calc R

loop_
_atom_site_aniso_label
_atom_site_aniso_U_11
_atom_site_aniso_U_22
_atom_site_aniso_U_33
_atom_site_aniso_U_23
_atom_site_aniso_U_13
_atom_site_aniso_U_12
Br1 0.0919(5) 0.0664(4) 0.0468(4) -0.0077(3) 0.0037(3) 0.0209(4)
Br2 0.1060(7) 0.0622(5) 0.1362(8) 0.0306(5) 0.0525(6) -0.0171(5)
O1 0.126(4) 0.030(2) 0.063(3) 0.005(2) 0.016(3) 0.010(2)
O2 0.087(4) 0.045(3) 0.065(3) 0.011(2) 0.012(2) 0.023(2)
O3 0.082(4) 0.067(3) 0.047(2) 0.011(2) 0.022(2) 0.022(3)
C1 0.050(4) 0.036(3) 0.048(3) 0.004(2) 0.003(3) 0.003(3)
C2 0.066(4) 0.039(3) 0.085(5) 0.011(3) 0.017(4) -0.001(3)
C3 0.067(5) 0.045(4) 0.131(7) 0.028(4) 0.018(5) 0.020(4)
C4 0.050(4) 0.056(4) 0.123(6) 0.030(4) 0.012(4) 0.018(3)
C5 0.054(4) 0.043(3) 0.063(4) 0.010(3) 0.001(3) 0.004(3)
C6 0.045(3) 0.032(3) 0.035(3) 0.002(2) 0.000(2) 0.003(2)
C7 0.041(4) 0.054(4) 0.129(7) 0.021(4) 0.004(4) 0.002(3)
C8 0.046(4) 0.044(3) 0.075(4) 0.011(3) -0.003(3) -0.009(3)
C9 0.055(4) 0.034(3) 0.036(3) 0.002(2) -0.002(3) 0.000(3)
C10 0.045(3) 0.032(3) 0.031(3) 0.000(2) -0.004(2) 0.000(2)
C11 0.061(4) 0.037(3) 0.043(3) 0.000(2) -0.005(3) -0.011(3)
C12 0.068(4) 0.034(3) 0.030(3) 0.003(2) 0.003(3) 0.002(3)
C13 0.052(4) 0.036(3) 0.032(3) 0.006(2) 0.001(2) 0.007(3)
C14 0.050(3) 0.035(3) 0.036(3) 0.005(2) 0.004(2) 0.005(2)
C15 0.097(6) 0.035(4) 0.042(3) 0.001(3) 0.014(3) 0.011(4)
C16 0.064(4) 0.048(4) 0.059(4) 0.013(3) 0.008(3) 0.015(3)
C17 0.045(3) 0.034(3) 0.049(3) 0.007(3) 0.000(3) 0.002(2)
C18 0.047(3) 0.038(3) 0.046(3) 0.007(3) 0.005(3) 0.001(3)
C19 0.048(4) 0.049(4) 0.050(4) 0.001(3) 0.007(3) 0.013(3)
C20 0.065(4) 0.057(4) 0.055(4) 0.021(3) 0.022(3) 0.015(3)
C21 0.046(4) 0.044(4) 0.083(5) 0.019(3) 0.017(3) 0.000(3)
C22 0.050(4) 0.039(3) 0.064(4) 0.007(3) 0.008(3) -0.006(3)

loop_
_atom_type_symbol
_atom_type_description
_atom_type_scat_dispersion_real
_atom_type_scat_dispersion_imag
_atom_type_scat_source
C C 0.0033 0.0016 'International Tables Vol C Tables 4.2.6.8 and 6.1.1.4'
H H 0.0000 0.0000 'International Tables Vol C Tables 4.2.6.8 and 6.1.1.4'
O O 0.0106 0.0060 'International Tables Vol C Tables 4.2.6.8 and 6.1.1.4'
Br Br -0.2901 2.4595 'International Tables Vol C Tables 4.2.6.8 and 6.1.1.4'

loop_
_geom_angle_atom_site_label_1
_geom_angle_atom_site_label_2
_geom_angle_atom_site_label_3
_geom_angle
C15 O2 C16 110.5(5)
C14 O3 H3 108(6)
C2 C1 C6 121.1(5)
C2 C1 H1A 119.4
C6 C1 H1A 119.4
C1 C2 C3 120.0(6)
C1 C2 H2A 120.0
C3 C2 H2A 120.0
C4 C3 C2 120.7(6)
C4 C3 H3A 119.7
C2 C3 H3A 119.7
C3 C4 C5 120.9(6)
C3 C4 H4A 119.5
C5 C4 H4A 119.5
C4 C5 C6 119.3(6)
C4 C5 C7 121.3(6)
C6 C5 C7 119.4(5)
C1 C6 C5 117.9(5)
C1 C6 C10 122.9(5)
C5 C6 C10 119.1(5)
C8 C7 C5 120.3(6)
C8 C7 H7A 119.8
C5 C7 H7A 119.8
C7 C8 C9 121.3(6)
C7 C8 H8A 119.4
C9 C8 H8A 119.4
C10 C9 C8 120.8(5)
C10 C9 C11 123.4(5)
C8 C9 C11 115.8(5)
C9 C10 C6 119.1(5)
C9 C10 C14 122.7(5)
C6 C10 C14 118.2(4)
C12 C11 C9 108.5(4)
C12 C11 C17 114.7(4)
C9 C11 C17 110.3(4)
C12 C11 H11A 107.7
C9 C11 H11A 107.7
C17 C11 H11A 107.7
C13 C12 C15 103.5(5)
C13 C12 C11 112.1(4)
C15 C12 C11 121.9(5)
C13 C12 H12A 106.1
C15 C12 H12A 106.1
C11 C12 H12A 106.1
C12 C13 C14 109.6(4)
C12 C13 C16 101.1(4)
C14 C13 C16 119.6(5)
C12 C13 H13A 108.6
C14 C13 H13A 108.6
C16 C13 H13A 108.6
O3 C14 C13 108.8(4)
O3 C14 C10 108.6(4)
C13 C14 C10 110.1(4)
O3 C14 H14A 109.8
C13 C14 H14A 109.8
C10 C14 H14A 109.8
O1 C15 O2 122.6(6)
O1 C15 C12 128.3(7)
O2 C15 C12 109.1(5)
O2 C16 C13 104.6(5)
O2 C16 H16A 110.8
C13 C16 H16A 110.8
O2 C16 H16B 110.8
C13 C16 H16B 110.8
H16A C16 H16B 108.9
C18 C17 C22 118.7(5)
C18 C17 C11 121.4(5)
C22 C17 C11 119.8(5)
C19 C18 C17 120.2(5)
C19 C18 H18A 119.9
C17 C18 H18A 119.9
C20 C19 C18 121.8(6)
C20 C19 Br1 118.8(4)
C18 C19 Br1 119.4(4)
C21 C20 C19 117.0(5)
C21 C20 H20A 121.5
C19 C20 H20A 121.5
C20 C21 C22 122.8(5)
C20 C21 Br2 118.2(5)
C22 C21 Br2 119.0(5)
C21 C22 C17 119.5(6)
C21 C22 H22A 120.2
C17 C22 H22A 120.2

loop_
_geom_bond_atom_site_label_1
_geom_bond_atom_site_label_2
_geom_bond_distance
Br1 C19 1.899(6)
Br2 C21 1.896(6)
O1 C15 1.208(7)
O2 C15 1.340(8)
O2 C16 1.455(7)
O3 C14 1.427(6)
O3 H3 0.8600(11)
C1 C2 1.379(8)
C1 C6 1.405(7)
C1 H1A 0.9500
C2 C3 1.383(9)
C2 H2A 0.9500
C3 C4 1.353(9)
C3 H3A 0.9500
C4 C5 1.408(8)
C4 H4A 0.9500
C5 C6 1.417(8)
C5 C7 1.423(8)
C6 C10 1.454(7)
C7 C8 1.348(8)
C7 H7A 0.9500
C8 C9 1.424(8)
C8 H8A 0.9500
C9 C10 1.366(7)
C9 C11 1.531(7)
C10 C14 1.525(7)
C11 C12 1.517(8)
C11 C17 1.534(7)
C11 H11A 1.0000
C12 C13 1.502(7)
C12 C15 1.509(8)
C12 H12A 1.0000
C13 C14 1.522(7)
C13 C16 1.533(7)
C13 H13A 1.0000
C14 H14A 1.0000
C16 H16A 0.9900
C16 H16B 0.9900
C17 C18 1.389(7)
C17 C22 1.391(7)
C18 C19 1.386(7)
C18 H18A 0.9500
C19 C20 1.385(8)
C20 C21 1.376(9)
C20 H20A 0.9500
C21 C22 1.383(8)
C22 H22A 0.9500

loop_
_geom_torsion_atom_site_label_1
_geom_torsion_atom_site_label_2
_geom_torsion_atom_site_label_3
_geom_torsion_atom_site_label_4
_geom_torsion
C6 C1 C2 C3 1.0(10)
C1 C2 C3 C4 -0.8(12)
C2 C3 C4 C5 -0.2(13)
C3 C4 C5 C6 1.0(11)
C3 C4 C5 C7 -179.0(7)
C2 C1 C6 C5 -0.2(8)
C2 C1 C6 C10 179.7(5)
C4 C5 C6 C1 -0.8(9)
C7 C5 C6 C1 179.2(6)
C4 C5 C6 C10 179.4(6)
C7 C5 C6 C10 -0.6(8)
C4 C5 C7 C8 -177.6(7)
C6 C5 C7 C8 2.4(10)
C5 C7 C8 C9 -3.1(11)
C7 C8 C9 C10 2.0(9)
C7 C8 C9 C11 -175.4(6)
C8 C9 C10 C6 -0.2(8)
C11 C9 C10 C6 177.0(5)
C8 C9 C10 C14 178.7(5)
C11 C9 C10 C14 -4.1(8)
C1 C6 C10 C9 179.7(5)
C5 C6 C10 C9 -0.4(7)
C1 C6 C10 C14 0.8(7)
C5 C6 C10 C14 -179.4(5)
C10 C9 C11 C12 18.5(7)
C8 C9 C11 C12 -164.2(5)
C10 C9 C11 C17 -108.0(6)
C8 C9 C11 C17 69.3(6)
C9 C11 C12 C13 -49.7(5)
C17 C11 C12 C13 74.1(6)
C9 C11 C12 C15 -173.1(5)
C17 C11 C12 C15 -49.3(7)
C15 C12 C13 C14 -158.7(4)
C11 C12 C13 C14 68.1(5)
C15 C12 C13 C16 -31.5(5)
C11 C12 C13 C16 -164.7(4)
C12 C13 C14 O3 70.0(6)
C16 C13 C14 O3 -46.0(7)
C12 C13 C14 C10 -48.9(5)
C16 C13 C14 C10 -164.9(5)
C9 C10 C14 O3 -99.9(6)
C6 C10 C14 O3 79.0(6)
C9 C10 C14 C13 19.1(7)
C6 C10 C14 C13 -162.0(4)
C16 O2 C15 O1 179.9(5)
C16 O2 C15 C12 -2.0(6)
C13 C12 C15 O1 -159.9(6)
C11 C12 C15 O1 -32.5(9)
C13 C12 C15 O2 22.2(6)
C11 C12 C15 O2 149.5(5)
C15 O2 C16 C13 -18.7(6)
C12 C13 C16 O2 30.9(5)
C14 C13 C16 O2 151.2(5)
C12 C11 C17 C18 -87.8(6)
C9 C11 C17 C18 35.0(7)
C12 C11 C17 C22 94.3(6)
C9 C11 C17 C22 -142.9(5)
C22 C17 C18 C19 -0.6(8)
C11 C17 C18 C19 -178.6(5)
C17 C18 C19 C20 0.1(9)
C17 C18 C19 Br1 180.0(4)
C18 C19 C20 C21 0.6(9)
Br1 C19 C20 C21 -179.3(4)
C19 C20 C21 C22 -0.8(9)
C19 C20 C21 Br2 178.0(4)
C20 C21 C22 C17 0.3(9)
Br2 C21 C22 C17 -178.5(4)
C18 C17 C22 C21 0.4(8)
C11 C17 C22 C21 178.4(5)
